data_4002151
loop_
_publ_author_name
'Greenfield, Joshua T.'
'Kamali, Saeed'
'Lee, Kathleen'
'Kovnir, Kirill'

_publ_section_title
;
 A Solution for Solution-Produced \b-FeSe: Elucidating and Overcoming
 Factors that Prevent Superconductivity
;
_journal_issue 2
_journal_name_full 'Chemistry of Materials'
_journal_page_first 588
_journal_paper_doi 10.1021/cm5041612
_journal_volume 27
_journal_year 2015
_chemical_formula_sum 'Fe0.91 Se'
_chemical_formula_weight 129.78
_chemical_name_systematic ' ?'
_space_group_IT_number 129
_symmetry_cell_setting tetragonal
_symmetry_Int_Tables_number 129
_symmetry_space_group_name_Hall 'P 4ab 2ab -1ab'
_symmetry_space_group_name_H-M 'P 4/n m m :1'
_cell_angle_alpha 90
_cell_angle_beta 90
_cell_angle_gamma 90
_cell_formula_units_Z 2
_cell_length_a 3.78733(14)
_cell_length_b 3.78733(14)
_cell_length_c 5.5144(3)
_cell_measurement_temperature 295
_cell_volume 79.098(6)
_diffrn_ambient_temperature 295
_diffrn_radiation_probe x-ray
_diffrn_radiation_wavelength 0.413734
_exptl_absorpt_coefficient_mu 7.022
_exptl_crystal_density_diffrn 5.449
_exptl_crystal_F_000 115
_pd_char_colour black
_pd_instr_location ' ?'
_pd_meas_2theta_range_inc 0.001
_pd_meas_2theta_range_max 49.990
_pd_meas_2theta_range_min 0.500
_pd_meas_number_of_points 49497
_pd_proc_2theta_range_inc 0.001
_pd_proc_2theta_range_max 49.99
_pd_proc_2theta_range_min 3.001
_pd_proc_ls_background_function '30 Chebyshev polynoms'
_pd_proc_ls_pref_orient_corr 'March & Dollase'
_pd_proc_ls_profile_function Pseudo-Voigt
_pd_proc_ls_prof_R_factor 0.0468
_pd_proc_ls_prof_wR_expected 0.0575
_pd_proc_ls_prof_wR_factor 0.0561
_refine_ls_goodness_of_fit_all 0.97
_refine_ls_number_constraints 1
_refine_ls_number_parameters 46
_refine_ls_number_restraints 0
_refine_ls_R_factor_all 0.0699
_refine_ls_R_factor_gt 0.0716
_refine_ls_shift/su_max 0.0348
_refine_ls_shift/su_mean 0.0038
_refine_ls_weighting_scheme sigma
_refine_ls_wR_factor_all 0.0668
_refine_ls_wR_factor_gt 0.0666
_cod_data_source_file cm5041612_si_002.cif
_cod_data_source_block I
_cod_depositor_comments
;
The following automatic conversions were performed:

'_diffrn_radiation_probe' value 'X-ray' changed to 'x-ray' according
to
/home/saulius/struct/COD-crude-data--automatic-downloads/rss-feeds/ACS/lib/dictionaries/cif_core.dic
dictionary named 'cif_core.dic' version 2.4.2 from 2011-04-26.

Automatic conversion script
Id: cif_fix_values 2935 2014-11-11 08:27:57Z andrius 

 Adding full bibliography for 4002151--4002154.cif.
;
_cod_original_sg_symbol_Hall '-P 4a;-2a'
_cod_original_sg_symbol_H-M 'P 4/n m m'
_cod_original_formula_sum 'Fe0.91 Se1'
_cod_database_code 4002151

loop_
_symmetry_equiv_pos_site_id
_symmetry_equiv_pos_as_xyz
1 x,y,z
2 -x,-y,z
3 -y+1/2,x+1/2,z
4 y+1/2,-x+1/2,z
5 -x+1/2,y+1/2,-z
6 x+1/2,-y+1/2,-z
7 y,x,-z
8 -y,-x,-z
9 -x+1/2,-y+1/2,-z
10 x+1/2,y+1/2,-z
11 y,-x,-z
12 -y,x,-z
13 x,-y,z
14 -x,y,z
15 -y+1/2,-x+1/2,z
16 y+1/2,x+1/2,z

loop_
_atom_site_label
_atom_site_type_symbol
_atom_site_fract_x
_atom_site_fract_y
_atom_site_fract_z
_atom_site_adp_type
_atom_site_U_iso_or_equiv
_atom_site_symmetry_multiplicity
_atom_site_occupancy
_atom_site_calc_flag
Fe1 Fe 0 0 0 Uiso 0.0028(8) 2 0.910(5) d
Se1 Se 0 0.5 0.2628(3) Uiso 0.0014 2 1 d

loop_
_atom_type_symbol
_atom_type_scat_dispersion_real
_atom_type_scat_dispersion_imag
_atom_type_scat_source
Fe 0.1986 0.3094 'International Tables Vol C tables 4.2.6.8 and 6.1.1.1'
Se 0.2910 0.8695 'International Tables Vol C tables 4.2.6.8 and 6.1.1.1'

loop_
_geom_angle_atom_site_label_1
_geom_angle_atom_site_label_2
_geom_angle_atom_site_label_3
_geom_angle_site_symmetry_1
_geom_angle_site_symmetry_3
_geom_angle
Se1 Fe1 Se1 1_545 . 105.14(4)
Se1 Fe1 Se1 1_545 5_445 111.68(2)
Se1 Fe1 Se1 1_545 5_545 111.68(2)
Se1 Fe1 Se1 . 5_445 111.68(2)
Se1 Fe1 Se1 . 5_545 111.68(2)
Se1 Fe1 Se1 5_445 5_545 105.14(4)
Fe1 Se1 Fe1 . 1_565 105.14(6)
Fe1 Se1 Fe1 . 3_455 68.32(3)
Fe1 Se1 Fe1 . 3_555 68.32(3)
Fe1 Se1 Fe1 1_565 3_455 68.32(3)
Fe1 Se1 Fe1 1_565 3_555 68.32(3)
Fe1 Se1 Fe1 3_455 3_555 105.14(6)

loop_
_geom_bond_atom_site_label_1
_geom_bond_atom_site_label_2
_geom_bond_site_symmetry_2
_geom_bond_distance
Fe1 Se1 1_545 2.3847(10)
Fe1 Se1 . 2.3847(10)
Fe1 Se1 5_445 2.3847(10)
Fe1 Se1 5_545 2.3847(10)
